data_2240638
loop_
_publ_author_name
'Kawasaki, Takeshi'
'Kitazawa, Takafumi'

_publ_section_title
;
 Crystal structure of
 \m-peroxido-\k^4^<i>O</i>^1^,<i>O</i>^2^:<i>O</i>^1'^,<i>O</i>^2'^-bis[(nitrato-\k<i>O</i>)(2,2':6',2''-terpyridine-\k^3^<i>N</i>,<i>N</i>',<i>N</i>'')dioxidouranium(VI)]
;
_journal_coeditor_code CQ2015
_journal_issue 5
_journal_name_full 'Acta Crystallographica Section E'
_journal_page_first m122
_journal_page_last m123
_journal_paper_doi 10.1107/S2056989015007987
_journal_volume 71
_journal_year 2015
_chemical_formula_iupac '[U2  (N O3)2 (O2) O4 (C15 H11 N3)2]'
_chemical_formula_moiety 'C30 H22 N8 O12 U2'
_chemical_formula_sum 'C30 H22 N8 O12 U2'
_chemical_formula_weight 1162.62
_chemical_name_systematic
\m-Peroxido-\k^4^<i>O</i>^1^,<i>O</i>^2^:<i>O</i>^1'^,<i>O</i>^2'^-bis[(nitrato-\k<i>O</i>)(2,2':6',2''-terpyridine-\k^3^<i>N</i>,<i>N</i>',<i>N</i>'')dioxidouranium(VI)]
_space_group_IT_number 14
_symmetry_cell_setting monoclinic
_symmetry_space_group_name_Hall '-P 2ybc'
_symmetry_space_group_name_H-M 'P 1 21/c 1'
_atom_sites_solution_hydrogens geom
_atom_sites_solution_primary direct
_atom_sites_solution_secondary difmap
_audit_creation_method SHELXL-97
_cell_angle_alpha 90.00
_cell_angle_beta 114.6910(10)
_cell_angle_gamma 90.00
_cell_formula_units_Z 2
_cell_length_a 13.4924(11)
_cell_length_b 10.2791(8)
_cell_length_c 12.6977(10)
_cell_measurement_reflns_used 4370
_cell_measurement_temperature 90
_cell_measurement_theta_max 30.13
_cell_measurement_theta_min 2.59
_cell_volume 1600.0(2)
_computing_cell_refinement
;
SAINT (Bruker, 2007)
;
_computing_data_collection
;
APEX2 (Bruker, 2007)
;
_computing_data_reduction
;
SAINT (Bruker, 2007)
;
_computing_molecular_graphics
;
SHELXTL (Sheldrick, 2008)
;
_computing_publication_material
;
SHELXTL (Sheldrick, 2008) and PLATON (Spek, 2009)
;
_computing_structure_refinement
;
SHELXL97 (Sheldrick, 2008)
;
_computing_structure_solution
;
SHELXS97 (Sheldrick, 2008)
;
_diffrn_ambient_temperature 90
_diffrn_detector_area_resol_mean 8.333
_diffrn_measured_fraction_theta_full 0.999
_diffrn_measured_fraction_theta_max 0.919
_diffrn_measurement_device_type 'Bruker APEXII CCD area-detector'
_diffrn_measurement_method 'phi and omega scans'
_diffrn_radiation_monochromator graphite
_diffrn_radiation_source 'fine-focus sealed tube'
_diffrn_radiation_type MoK\a
_diffrn_radiation_wavelength 0.71073
_diffrn_reflns_av_R_equivalents 0.0630
_diffrn_reflns_av_sigmaI/netI 0.0704
_diffrn_reflns_limit_h_max 17
_diffrn_reflns_limit_h_min -19
_diffrn_reflns_limit_k_max 5
_diffrn_reflns_limit_k_min -14
_diffrn_reflns_limit_l_max 18
_diffrn_reflns_limit_l_min -18
_diffrn_reflns_number 11692
_diffrn_reflns_theta_full 25.00
_diffrn_reflns_theta_max 31.01
_diffrn_reflns_theta_min 2.59
_exptl_absorpt_coefficient_mu 10.188
_exptl_absorpt_correction_T_max 0.5800
_exptl_absorpt_correction_T_min 0.1626
_exptl_absorpt_correction_type analytical
_exptl_absorpt_process_details
;
(XPREP; Bruker, 2007)
;
_exptl_crystal_colour orange
_exptl_crystal_density_diffrn 2.413
_exptl_crystal_density_method 'not measured'
_exptl_crystal_description plate
_exptl_crystal_F_000 1076
_exptl_crystal_size_max 0.28
_exptl_crystal_size_mid 0.14
_exptl_crystal_size_min 0.06
_refine_diff_density_max 2.243
_refine_diff_density_min -1.572
_refine_ls_extinction_method none
_refine_ls_goodness_of_fit_ref 0.889
_refine_ls_hydrogen_treatment constr
_refine_ls_matrix_type full
_refine_ls_number_parameters 235
_refine_ls_number_reflns 4695
_refine_ls_number_restraints 0
_refine_ls_restrained_S_all 0.889
_refine_ls_R_factor_all 0.0418
_refine_ls_R_factor_gt 0.0295
_refine_ls_shift/su_max 0.001
_refine_ls_shift/su_mean 0.000
_refine_ls_structure_factor_coef Fsqd
_refine_ls_weighting_details 'calc w=1/[\s^2^(Fo^2^)+(0.0123P)^2^+0.0000P] where P=(Fo^2^+2Fc^2^)/3'
_refine_ls_weighting_scheme calc
_refine_ls_wR_factor_gt 0.0553
_refine_ls_wR_factor_ref 0.0579
_reflns_number_gt 3636
_reflns_number_total 4695
_reflns_threshold_expression I>2sigma(I)
_cod_data_source_file cq2015sup1.cf
_cod_data_source_block I
_cod_original_sg_symbol_H-M 'P 21/c'
_cod_database_code 2240638
_cod_database_fobs_code 2240638

loop_
_symmetry_equiv_pos_as_xyz
'x, y, z'
'-x, y+1/2, -z+1/2'
'-x, -y, -z'
'x, -y-1/2, z-1/2'

loop_
_atom_site_type_symbol
_atom_site_label
_atom_site_fract_x
_atom_site_fract_y
_atom_site_fract_z
_atom_site_U_iso_or_equiv
_atom_site_adp_type
_atom_site_calc_flag
_atom_site_refinement_flags
_atom_site_occupancy
_atom_site_symmetry_multiplicity
U U1 0.387048(13) 0.333645(14) 0.466857(14) 0.00993(5) Uani d . 1 1
O O1 0.3311(3) 0.3633(3) 0.3151(3) 0.0176(7) Uani d . 1 1
O O2 0.4441(3) 0.2963(3) 0.6171(3) 0.0168(7) Uani d . 1 1
O O3 0.4596(3) 0.5439(3) 0.5073(4) 0.0306(10) Uani d . 1 1
O O4 0.2546(2) 0.4979(3) 0.4721(3) 0.0152(6) Uani d . 1 1
O O5 0.1152(3) 0.4243(3) 0.3199(3) 0.0242(8) Uani d . 1 1
O O6 0.1038(3) 0.6064(3) 0.4006(3) 0.0283(9) Uani d . 1 1
N N1 0.5298(3) 0.1823(3) 0.4461(3) 0.0126(7) Uani d . 1 1
N N2 0.3249(3) 0.1020(3) 0.3740(3) 0.0097(7) Uani d . 1 1
N N3 0.2240(3) 0.2190(3) 0.4857(3) 0.0129(7) Uani d . 1 1
N N4 0.1554(3) 0.5090(4) 0.3945(3) 0.0165(8) Uani d . 1 1
C C1 0.6361(4) 0.2172(4) 0.4933(4) 0.0142(9) Uani d . 1 1
H H1 0.6585 0.2851 0.5491 0.017 Uiso calc R 1 1
C C2 0.7141(4) 0.1591(4) 0.4644(4) 0.0147(9) Uani d . 1 1
H H2 0.7882 0.1858 0.5006 0.018 Uiso calc R 1 1
C C3 0.6820(4) 0.0616(4) 0.3821(4) 0.0157(9) Uani d . 1 1
H H3 0.7329 0.0226 0.3580 0.019 Uiso calc R 1 1
C C4 0.5733(3) 0.0215(4) 0.3351(4) 0.0146(9) Uani d . 1 1
H H4 0.5494 -0.0468 0.2797 0.018 Uiso calc R 1 1
C C5 0.5008(3) 0.0823(4) 0.3700(4) 0.0109(8) Uani d . 1 1
C C6 0.3841(3) 0.0422(4) 0.3258(4) 0.0116(8) Uani d . 1 1
C C7 0.3392(4) -0.0538(4) 0.2412(4) 0.0149(9) Uani d . 1 1
H H7 0.3831 -0.0977 0.2103 0.018 Uiso calc R 1 1
C C8 0.2299(4) -0.0839(4) 0.2032(4) 0.0163(9) Uani d . 1 1
H H8 0.1971 -0.1464 0.1436 0.020 Uiso calc R 1 1
C C9 0.1686(4) -0.0219(4) 0.2529(4) 0.0164(9) Uani d . 1 1
H H9 0.0934 -0.0415 0.2281 0.020 Uiso calc R 1 1
C C10 0.2192(3) 0.0695(4) 0.3396(4) 0.0108(8) Uani d . 1 1
C C11 0.1638(4) 0.1318(4) 0.4050(4) 0.0118(8) Uani d . 1 1
C C12 0.0579(4) 0.0988(4) 0.3906(4) 0.0173(10) Uani d . 1 1
H H12 0.0148 0.0396 0.3318 0.021 Uiso calc R 1 1
C C13 0.0181(4) 0.1539(5) 0.4633(5) 0.0229(11) Uani d . 1 1
H H13 -0.0543 0.1352 0.4530 0.027 Uiso calc R 1 1
C C14 0.0819(4) 0.2362(4) 0.5515(4) 0.0193(10) Uani d . 1 1
H H14 0.0564 0.2702 0.6052 0.023 Uiso calc R 1 1
C C15 0.1850(4) 0.2679(4) 0.5589(4) 0.0156(9) Uani d . 1 1
H H15 0.2293 0.3261 0.6179 0.019 Uiso calc R 1 1

loop_
_atom_site_aniso_label
_atom_site_aniso_U_11
_atom_site_aniso_U_22
_atom_site_aniso_U_33
_atom_site_aniso_U_12
_atom_site_aniso_U_13
_atom_site_aniso_U_23
U1 0.01075(8) 0.00727(7) 0.01268(8) -0.00116(7) 0.00578(6) -0.00132(7)
O1 0.0249(18) 0.0142(15) 0.0175(17) 0.0044(14) 0.0126(15) 0.0039(13)
O2 0.0163(16) 0.0199(15) 0.0080(16) 0.0007(14) -0.0011(13) -0.0061(13)
O3 0.0182(18) 0.0076(14) 0.075(3) 0.0007(14) 0.028(2) -0.0085(17)
O4 0.0111(14) 0.0162(14) 0.0164(16) 0.0003(14) 0.0038(13) 0.0012(14)
O5 0.0236(18) 0.0189(16) 0.023(2) 0.0019(15) 0.0024(16) -0.0031(15)
O6 0.0224(19) 0.0228(17) 0.034(2) 0.0124(16) 0.0064(17) -0.0034(17)
N1 0.0164(18) 0.0082(16) 0.0143(19) -0.0006(15) 0.0076(16) -0.0001(14)
N2 0.0126(17) 0.0074(15) 0.0074(17) -0.0017(14) 0.0025(15) 0.0016(13)
N3 0.0180(19) 0.0115(16) 0.0102(19) 0.0002(16) 0.0069(16) 0.0012(14)
N4 0.0161(18) 0.0158(17) 0.017(2) 0.0033(18) 0.0066(16) 0.0043(17)
C1 0.018(2) 0.0094(18) 0.016(2) -0.0009(18) 0.007(2) 0.0004(17)
C2 0.016(2) 0.0102(18) 0.019(2) 0.0000(19) 0.0094(19) 0.0028(18)
C3 0.022(2) 0.016(2) 0.014(2) 0.0001(19) 0.012(2) 0.0025(18)
C4 0.018(2) 0.015(2) 0.010(2) 0.0022(18) 0.0046(18) 0.0002(17)
C5 0.013(2) 0.0101(18) 0.008(2) 0.0009(17) 0.0025(17) 0.0038(16)
C6 0.014(2) 0.0117(19) 0.009(2) 0.0030(17) 0.0043(18) 0.0006(16)
C7 0.018(2) 0.015(2) 0.013(2) -0.0036(19) 0.0064(19) -0.0046(17)
C8 0.022(2) 0.014(2) 0.009(2) -0.0040(19) 0.0031(19) -0.0054(17)
C9 0.016(2) 0.018(2) 0.013(2) -0.0082(19) 0.0035(18) -0.0031(18)
C10 0.013(2) 0.0084(18) 0.009(2) -0.0002(17) 0.0033(17) -0.0006(16)
C11 0.014(2) 0.0091(18) 0.010(2) 0.0002(17) 0.0036(17) 0.0012(16)
C12 0.017(2) 0.016(2) 0.019(3) -0.0022(19) 0.007(2) 0.0003(19)
C13 0.014(2) 0.026(2) 0.032(3) -0.004(2) 0.013(2) -0.002(2)
C14 0.024(3) 0.017(2) 0.023(3) -0.001(2) 0.016(2) -0.0033(19)
C15 0.021(2) 0.013(2) 0.013(2) -0.0002(19) 0.0074(19) -0.0010(17)

loop_
_atom_type_symbol
_atom_type_description
_atom_type_scat_dispersion_real
_atom_type_scat_dispersion_imag
_atom_type_scat_source
C C 0.0033 0.0016 'International Tables Vol C Tables 4.2.6.8 and 6.1.1.4'
H H 0.0000 0.0000 'International Tables Vol C Tables 4.2.6.8 and 6.1.1.4'
N N 0.0061 0.0033 'International Tables Vol C Tables 4.2.6.8 and 6.1.1.4'
O O 0.0106 0.0060 'International Tables Vol C Tables 4.2.6.8 and 6.1.1.4'
U U -9.6767 9.6646 'International Tables Vol C Tables 4.2.6.8 and 6.1.1.4'

loop_
_geom_angle_atom_site_label_1
_geom_angle_atom_site_label_2
_geom_angle_atom_site_label_3
_geom_angle_site_symmetry_1
_geom_angle_site_symmetry_3
_geom_angle
_geom_angle_publ_flag
O1 U1 O2 . . 177.31(13) y
O1 U1 O3 . . 91.64(14) y
O1 U1 O3 . 3_666 90.58(14) y
O1 U1 O4 . . 85.85(12) y
O2 U1 O3 . . 90.58(14) ?
O2 U1 O3 . 3_666 90.28(15) ?
O2 U1 O4 . . 96.43(12) ?
O3 U1 O3 3_666 . 37.12(13) y
O3 U1 O4 . . 66.75(10) y
O3 U1 O4 3_666 . 103.66(10) ?
O1 U1 N1 . . 89.42(13) y
O2 U1 N1 . . 88.43(13) ?
O3 U1 N1 . . 108.56(10) ?
O3 U1 N1 3_666 . 71.44(10) y
O4 U1 N1 . . 173.19(10) ?
O1 U1 N2 . . 76.01(12) y
O2 U1 N2 . . 101.52(12) ?
O3 U1 N2 . . 163.57(12) ?
O3 U1 N2 3_666 . 130.60(10) ?
O4 U1 N2 . . 121.97(10) ?
O1 U1 N3 . . 100.67(13) y
O2 U1 N3 . . 78.83(13) ?
O3 U1 N3 . . 133.88(11) ?
O3 U1 N3 3_666 . 166.46(13) ?
O4 U1 N3 . . 70.03(11) y
N1 U1 N2 . . 61.29(11) y
N1 U1 N3 . . 115.77(11) ?
N2 U1 N3 . . 60.44(11) y
O3 O3 U1 3_666 3_666 72.0(2) ?
O3 O3 U1 3_666 . 70.9(2) ?
U1 O3 U1 3_666 . 142.88(13) ?
N4 O4 U1 . . 124.6(3) ?
C1 N1 C5 . . 117.1(4) ?
C1 N1 U1 . . 119.7(3) ?
C5 N1 U1 . . 121.8(3) ?
C6 N2 C10 . . 119.3(4) ?
C6 N2 U1 . . 118.7(3) ?
C10 N2 U1 . . 117.7(3) ?
C11 N3 C15 . . 119.2(4) ?
C11 N3 U1 . . 119.9(3) ?
C15 N3 U1 . . 119.1(3) ?
O4 N4 O5 . . 120.4(4) ?
O4 N4 O6 . . 116.9(4) ?
O5 N4 O6 . . 122.7(4) ?
N1 C1 C2 . . 123.4(4) ?
N1 C1 H1 . . 118.3 ?
C2 C1 H1 . . 118.3 ?
C3 C2 C1 . . 118.7(4) ?
C3 C2 H2 . . 120.7 ?
C1 C2 H2 . . 120.7 ?
C2 C3 C4 . . 118.7(4) ?
C2 C3 H3 . . 120.7 ?
C4 C3 H3 . . 120.7 ?
C5 C4 C3 . . 119.2(4) ?
C5 C4 H4 . . 120.4 ?
C3 C4 H4 . . 120.4 ?
N1 C5 C4 . . 122.8(4) ?
N1 C5 C6 . . 115.1(4) ?
C4 C5 C6 . . 122.1(4) ?
N2 C6 C7 . . 121.7(4) ?
N2 C6 C5 . . 115.9(4) ?
C7 C6 C5 . . 122.4(4) ?
C8 C7 C6 . . 118.9(4) ?
C8 C7 H7 . . 120.5 ?
C6 C7 H7 . . 120.5 ?
C7 C8 C9 . . 119.4(4) ?
C7 C8 H8 . . 120.3 ?
C9 C8 H8 . . 120.3 ?
C8 C9 C10 . . 118.7(4) ?
C8 C9 H9 . . 120.6 ?
C10 C9 H9 . . 120.6 ?
N2 C10 C9 . . 121.8(4) ?
N2 C10 C11 . . 115.3(4) ?
C9 C10 C11 . . 122.8(4) ?
N3 C11 C12 . . 121.2(4) ?
N3 C11 C10 . . 115.4(4) ?
C12 C11 C10 . . 123.3(4) ?
C13 C12 C11 . . 118.4(4) ?
C13 C12 H12 . . 120.8 ?
C11 C12 H12 . . 120.8 ?
C12 C13 C14 . . 120.9(4) ?
C12 C13 H13 . . 119.6 ?
C14 C13 H13 . . 119.6 ?
C13 C14 C15 . . 117.7(4) ?
C13 C14 H14 . . 121.2 ?
C15 C14 H14 . . 121.2 ?
N3 C15 C14 . . 122.4(4) ?
N3 C15 H15 . . 118.8 ?
C14 C15 H15 . . 118.8 ?

loop_
_geom_bond_atom_site_label_1
_geom_bond_atom_site_label_2
_geom_bond_site_symmetry_2
_geom_bond_distance
_geom_bond_publ_flag
U1 O1 . 1.777(3) y
U1 O2 . 1.775(3) y
U1 O3 . 2.340(3) y
U1 O3 3_666 2.325(3) y
U1 O4 . 2.479(3) y
U1 N1 . 2.574(3) y
U1 N2 . 2.634(3) y
U1 N3 . 2.593(3) y
O3 O3 3_666 1.485(6) y
O3 U1 3_666 2.325(3) ?
O4 N4 . 1.295(5) y
O5 N4 . 1.232(5) y
O6 N4 . 1.240(4) y
N1 C1 . 1.351(6) ?
N1 C5 . 1.351(5) ?
N2 C6 . 1.342(5) ?
N2 C10 . 1.347(5) ?
N3 C15 . 1.343(5) ?
N3 C11 . 1.348(5) ?
C1 C2 . 1.386(6) ?
C1 H1 . 0.9500 ?
C2 C3 . 1.380(6) ?
C2 H2 . 0.9500 ?
C3 C4 . 1.395(6) ?
C3 H3 . 0.9500 ?
C4 C5 . 1.380(6) ?
C4 H4 . 0.9500 ?
C5 C6 . 1.492(6) ?
C6 C7 . 1.397(6) ?
C7 C8 . 1.381(6) ?
C7 H7 . 0.9500 ?
C8 C9 . 1.388(6) ?
C8 H8 . 0.9500 ?
C9 C10 . 1.391(6) ?
C9 H9 . 0.9500 ?
C10 C11 . 1.476(6) ?
C11 C12 . 1.404(6) ?
C12 C13 . 1.369(6) ?
C12 H12 . 0.9500 ?
C13 C14 . 1.380(7) ?
C13 H13 . 0.9500 ?
C14 C15 . 1.393(6) ?
C14 H14 . 0.9500 ?
C15 H15 . 0.9500 ?

loop_
_geom_contact_atom_site_label_1
_geom_contact_atom_site_label_2
_geom_contact_distance
_geom_contact_site_symmetry_2
_geom_contact_publ_flag
Cg(C1--C5/N1) Cg(C6--C10/N2) 3.659(3) 3_656 n

loop_
_geom_hbond_atom_site_label_D
_geom_hbond_atom_site_label_H
_geom_hbond_atom_site_label_A
_geom_hbond_site_symmetry_A
_geom_hbond_distance_DH
_geom_hbond_distance_HA
_geom_hbond_distance_DA
_geom_hbond_angle_DHA
C1 H1 O3 3_666 0.95 2.28 2.773(6) 112
C1 H1 O4 3_666 0.95 2.59 3.225(5) 125
C2 H2 O6 3_666 0.95 2.59 3.357(6) 137
C3 H3 O1 2_645 0.95 2.58 3.176(6) 121
C4 H4 O1 2_645 0.95 2.55 3.162(6) 122
C12 H12 O5 2_545 0.95 2.32 3.256(6) 169
C14 H14 O6 3_566 0.95 2.48 3.246(7) 138
C15 H15 Cg2 4_566 0.95 2.62 3.512(5) 157
